data_7010582
loop_
_publ_author_name
'Batsanov, Andrei S.'
'Goeta, Andr\'es E.'
'Howard, Judith A. K.'
'Hughes, Andrew K.'
'Johnson, Andrew L.'
'Wade, Ken'

_publ_section_title
;
 Tungsten(VI) metallacarborane imido complexes; hydrogen bonding to a
 bent imido ligand in
 {W(NtBu)2[N(H)C(Me)NHtBu](C2B9H11)}&#x200A;&#x2020;
;
_journal_issue 8
_journal_name_full 'Journal of the Chemical Society, Dalton Transactions'
_journal_page_first 1210
_journal_paper_doi 10.1039/b100572n
_journal_year 2001
_chemical_formula_sum 'C18 H39 B9 N2 O W'
_chemical_formula_weight 580.65
_chemical_name_systematic
; 
? 
;
_space_group_IT_number 14
_symmetry_cell_setting monoclinic
_symmetry_space_group_name_Hall '-P 2ybc'
_symmetry_space_group_name_H-M 'P 1 21/c 1'
_atom_sites_solution_hydrogens geom
_atom_sites_solution_primary direct
_atom_sites_solution_secondary difmap
_audit_creation_method SHELXL
_cell_angle_alpha 90.00
_cell_angle_beta 90.016(4)
_cell_angle_gamma 90.00
_cell_formula_units_Z 4
_cell_length_a 11.053(2)
_cell_length_b 11.859(2)
_cell_length_c 20.074(4)
_cell_measurement_reflns_used 364
_cell_measurement_temperature 150(2)
_cell_measurement_theta_max 19.79
_cell_measurement_theta_min 13.65
_cell_volume 2631.3(8)
_computing_cell_refinement 'Siemens SMART (Siemens, 1995)'
_computing_data_collection 'Siemens SMART (Siemens, 1995)'
_computing_data_reduction 'Siemens SAINT (Siemens, 1995)'
_computing_molecular_graphics 'SHELXTL-NT V5.1 (Bruker, 1998)'
_computing_structure_refinement 'SHELXL-93 (Sheldrick, 1993)'
_computing_structure_solution 'SHELXS-86 (Sheldrick, 1990)'
_diffrn_ambient_temperature 150(2)
_diffrn_measurement_device 'Siemens SMART-CCD'
_diffrn_measurement_method /w
_diffrn_radiation_monochromator graphite
_diffrn_radiation_source 'fine-focus sealed tube'
_diffrn_radiation_type MoK\a
_diffrn_radiation_wavelength 0.71073
_diffrn_reflns_av_R_equivalents 0.0306
_diffrn_reflns_av_sigmaI/netI 0.0218
_diffrn_reflns_limit_h_max 14
_diffrn_reflns_limit_h_min -14
_diffrn_reflns_limit_k_max 15
_diffrn_reflns_limit_k_min -15
_diffrn_reflns_limit_l_max 25
_diffrn_reflns_limit_l_min -26
_diffrn_reflns_number 29490
_diffrn_reflns_theta_max 27.49
_diffrn_reflns_theta_min 1.84
_exptl_absorpt_coefficient_mu 4.403
_exptl_absorpt_correction_T_max 0.526
_exptl_absorpt_correction_T_min 0.420
_exptl_absorpt_correction_type multi-scan
_exptl_crystal_colour 'pale yellow'
_exptl_crystal_density_diffrn 1.466
_exptl_crystal_density_meas ?
_exptl_crystal_description 'rectangular prism'
_exptl_crystal_F_000 1152
_exptl_crystal_size_max 0.26
_exptl_crystal_size_mid 0.14
_exptl_crystal_size_min 0.12
_refine_diff_density_max 0.485
_refine_diff_density_min -1.282
_refine_diff_density_rms 0.093
_refine_ls_extinction_method none
_refine_ls_goodness_of_fit_all 1.145
_refine_ls_goodness_of_fit_obs 1.135
_refine_ls_hydrogen_treatment refall
_refine_ls_matrix_type full
_refine_ls_number_parameters 436
_refine_ls_number_reflns 6026
_refine_ls_number_restraints 0
_refine_ls_restrained_S_all 1.153
_refine_ls_restrained_S_obs 1.135
_refine_ls_R_factor_all 0.0252
_refine_ls_R_factor_obs 0.0184
_refine_ls_shift/esd_max 0.003
_refine_ls_shift/esd_mean 0.000
_refine_ls_structure_factor_coef Fsqd
_refine_ls_weighting_details 'w=1/[\s^2^(Fo^2^)+(0.0086P)^2^+2.7757P] where P=(Fo^2^+2Fc^2^)/3'
_refine_ls_weighting_scheme calc
_refine_ls_wR_factor_all 0.0397
_refine_ls_wR_factor_obs 0.0365
_reflns_number_observed 5314
_reflns_number_total 6033
_reflns_observed_criterion >2sigma(I)
_cod_data_source_file b100572n.txt
_cod_data_source_block 2
_cod_depositor_comments
;
The following automatic conversions were performed:

'_refine_ls_weighting_scheme' value 'calc
w=1/[\s^2^(Fo^2^)+(0.0086P)^2^+2.7757P] where P=(Fo^2^+2Fc^2^)/3' was
changed to 'calc'. New tag '_refine_ls_weighting_details' was
created. The value of the new tag was set to
'w=1/[\s^2^(Fo^2^)+(0.0086P)^2^+2.7757P] where P=(Fo^2^+2Fc^2^)/3'.

Automatic conversion script
Id: cif_fix_values 3143 2015-03-26 13:38:13Z robertas 
;
_cod_original_sg_symbol_H-M P2(1)/c
_cod_database_code 7010582

loop_
_symmetry_equiv_pos_as_xyz
'x, y, z'
'-x, y+1/2, -z+1/2'
'-x, -y, -z'
'x, -y-1/2, z-1/2'

loop_
_atom_site_aniso_label
_atom_site_aniso_U_11
_atom_site_aniso_U_22
_atom_site_aniso_U_33
_atom_site_aniso_U_23
_atom_site_aniso_U_13
_atom_site_aniso_U_12
W1 0.01130(4) 0.01463(5) 0.01650(5) 0.00077(4) 0.00149(3) -0.00025(4)
O1 0.0174(8) 0.0211(9) 0.0184(9) 0.0033(7) 0.0026(7) -0.0010(7)
N1 0.0161(9) 0.0213(10) 0.0243(11) 0.0009(9) 0.0041(8) -0.0001(8)
N2 0.0139(9) 0.0217(11) 0.0237(11) -0.0014(9) 0.0009(8) -0.0010(8)
C1 0.0127(11) 0.0226(13) 0.0234(13) 0.0069(10) 0.0010(9) 0.0014(9)
C2 0.0166(11) 0.0132(12) 0.0220(13) 0.0000(9) 0.0027(9) 0.0006(9)
B3 0.0169(12) 0.0217(14) 0.0191(13) 0.0026(11) 0.0001(10) 0.0001(11)
B4 0.0180(13) 0.0149(13) 0.026(2) 0.0028(11) 0.0058(11) 0.0010(10)
B5 0.0181(13) 0.0227(14) 0.0216(15) -0.0016(12) 0.0018(11) -0.0054(11)
B6 0.0202(13) 0.0179(13) 0.0215(14) 0.0024(12) 0.0053(10) 0.0018(11)
B7 0.0178(13) 0.0172(14) 0.026(2) 0.0046(11) 0.0063(11) 0.0008(10)
B8 0.0215(14) 0.0208(15) 0.031(2) -0.0034(12) 0.0065(12) -0.0072(11)
B9 0.0147(12) 0.032(2) 0.027(2) 0.0006(13) 0.0008(11) -0.0052(11)
B10 0.0169(13) 0.0235(15) 0.028(2) 0.0064(13) 0.0045(11) 0.0041(11)
B11 0.0157(13) 0.0234(14) 0.028(2) 0.0019(12) 0.0051(11) -0.0029(11)
C11 0.0267(14) 0.029(2) 0.034(2) -0.0097(12) 0.0034(12) 0.0067(11)
C12 0.049(2) 0.052(2) 0.038(2) -0.004(2) 0.018(2) 0.014(2)
C13 0.034(2) 0.029(2) 0.056(2) -0.007(2) 0.001(2) 0.0126(14)
C14 0.039(2) 0.041(2) 0.058(2) -0.028(2) -0.007(2) 0.010(2)
C21 0.0120(11) 0.0286(14) 0.0304(14) 0.0010(11) -0.0029(10) 0.0002(10)
C22 0.0224(15) 0.045(2) 0.049(2) -0.015(2) -0.0097(14) -0.0020(13)
C23 0.0245(15) 0.043(2) 0.046(2) 0.017(2) -0.0036(14) 0.0043(13)
C24 0.0153(13) 0.038(2) 0.044(2) -0.0006(14) 0.0062(12) -0.0022(11)
C31 0.0168(11) 0.0191(12) 0.0177(12) 0.0045(9) 0.0022(9) 0.0032(9)
C32 0.0218(12) 0.0238(13) 0.0202(13) 0.0042(10) -0.0032(10) 0.0030(10)
C33 0.0295(14) 0.0321(15) 0.0167(13) 0.0026(11) -0.0012(11) 0.0035(11)
C34 0.0254(13) 0.038(2) 0.0224(14) 0.0083(12) 0.0066(11) 0.0025(12)
C35 0.0205(13) 0.0271(14) 0.0293(15) 0.0080(11) 0.0014(11) -0.0034(11)
C36 0.0187(12) 0.0211(13) 0.0221(13) 0.0037(10) 0.0002(10) 0.0002(9)
C37 0.0287(14) 0.0249(15) 0.0259(15) -0.0003(12) 0.0018(11) -0.0079(12)
C38 0.0305(15) 0.037(2) 0.0231(15) 0.0011(13) -0.0057(12) -0.0072(13)

loop_
_atom_site_label
_atom_site_type_symbol
_atom_site_fract_x
_atom_site_fract_y
_atom_site_fract_z
_atom_site_U_iso_or_equiv
_atom_site_thermal_displace_type
_atom_site_occupancy
_atom_site_calc_flag
_atom_site_refinement_flags
_atom_site_disorder_group
W1 W 0.635519(8) 0.774231(8) 0.643252(5) 0.01415(3) Uani 1 d . .
O1 O 0.60916(14) 0.89942(14) 0.58321(8) 0.0190(4) Uani 1 d . .
N1 N 0.7206(2) 0.6804(2) 0.59767(10) 0.0206(4) Uani 1 d . .
N2 N 0.7548(2) 0.8323(2) 0.70424(11) 0.0198(4) Uani 1 d . .
H2N H 0.7259(26) 0.8669(25) 0.7382(15) 0.025(8) Uiso 1 d . .
C1 C 0.4150(2) 0.8083(2) 0.64527(13) 0.0195(5) Uani 1 d . .
H1 H 0.4110(24) 0.8653(23) 0.6127(13) 0.020(7) Uiso 1 d . .
C2 C 0.4656(2) 0.8435(2) 0.71590(12) 0.0173(5) Uani 1 d . .
H2 H 0.4829(27) 0.9198(27) 0.7213(15) 0.033(8) Uiso 1 d . .
B3 B 0.5389(2) 0.7376(2) 0.75322(14) 0.0192(5) Uani 1 d . .
H3 H 0.6035(26) 0.7561(23) 0.7926(15) 0.029(8) Uiso 1 d . .
B4 B 0.5301(2) 0.6219(2) 0.69650(15) 0.0197(6) Uani 1 d . .
H4 H 0.5892(24) 0.5514(23) 0.6971(14) 0.023(7) Uiso 1 d . .
B5 B 0.4497(2) 0.6752(3) 0.62560(14) 0.0208(6) Uani 1 d . .
H5 H 0.4566(23) 0.6515(22) 0.5750(13) 0.018(7) Uiso 1 d . .
B6 B 0.3891(2) 0.7759(3) 0.77857(14) 0.0199(5) Uani 1 d . .
H6 H 0.3795(23) 0.8199(23) 0.8246(13) 0.019(7) Uiso 1 d . .
B7 B 0.4272(2) 0.6339(2) 0.76560(15) 0.0204(6) Uani 1 d . .
H7 H 0.4324(25) 0.5743(24) 0.8066(14) 0.028(8) Uiso 1 d . .
B8 B 0.3721(3) 0.5927(3) 0.6858(2) 0.0243(6) Uani 1 d . .
H8 H 0.3412(25) 0.5061(24) 0.6755(14) 0.026(8) Uiso 1 d . .
B9 B 0.3009(2) 0.7133(3) 0.6500(2) 0.0248(6) Uani 1 d . .
H9 H 0.2279(28) 0.7109(25) 0.6134(16) 0.037(9) Uiso 1 d . .
B10 B 0.3110(2) 0.8257(3) 0.7083(2) 0.0227(6) Uani 1 d . .
H10 H 0.2536(24) 0.8997(23) 0.7100(13) 0.021(7) Uiso 1 d . .
B11 B 0.2853(2) 0.6865(3) 0.7367(2) 0.0224(6) Uani 1 d . .
H11 H 0.1956(26) 0.6677(25) 0.7559(15) 0.032(8) Uiso 1 d . .
C11 C 0.7718(2) 0.5867(2) 0.55797(15) 0.0299(6) Uani 1 d . .
C12 C 0.8485(4) 0.6370(4) 0.5027(2) 0.0466(9) Uani 1 d . .
H12A H 0.8905(34) 0.5771(32) 0.4757(19) 0.057(11) Uiso 1 d . .
H12B H 0.9128(33) 0.6810(31) 0.5209(17) 0.046(10) Uiso 1 d . .
H12C H 0.8009(34) 0.6865(33) 0.4749(19) 0.057(11) Uiso 1 d . .
C13 C 0.8467(3) 0.5109(3) 0.6036(2) 0.0394(8) Uani 1 d . .
H13A H 0.8741(30) 0.4476(29) 0.5778(17) 0.043(9) Uiso 1 d . .
H13B H 0.7991(30) 0.4829(28) 0.6397(17) 0.039(9) Uiso 1 d . .
H13C H 0.9130(32) 0.5502(29) 0.6201(17) 0.045(10) Uiso 1 d . .
C14 C 0.6663(3) 0.5179(3) 0.5293(2) 0.0460(9) Uani 1 d . .
H14A H 0.6949(29) 0.4555(28) 0.5021(16) 0.039(9) Uiso 1 d . .
H14B H 0.6209(29) 0.5655(27) 0.4976(16) 0.036(9) Uiso 1 d . .
H14C H 0.6105(36) 0.4883(32) 0.5631(20) 0.059(12) Uiso 1 d . .
C21 C 0.8847(2) 0.8101(2) 0.72078(13) 0.0237(5) Uani 1 d . .
C22 C 0.9302(3) 0.9095(3) 0.7623(2) 0.0389(8) Uani 1 d . .
H22A H 1.0129(32) 0.8970(28) 0.7768(16) 0.046(10) Uiso 1 d . .
H22B H 0.8840(31) 0.9137(28) 0.8027(18) 0.043(10) Uiso 1 d . .
H22C H 0.9205(33) 0.9806(33) 0.7381(19) 0.056(11) Uiso 1 d . .
C23 C 0.8914(3) 0.7015(3) 0.7614(2) 0.0376(8) Uani 1 d . .
H23A H 0.9738(33) 0.6846(29) 0.7719(17) 0.048(10) Uiso 1 d . .
H23B H 0.8580(32) 0.6422(30) 0.7396(18) 0.045(10) Uiso 1 d . .
H23C H 0.8443(33) 0.7087(29) 0.8039(18) 0.049(10) Uiso 1 d . .
C24 C 0.9590(3) 0.8014(3) 0.6577(2) 0.0324(7) Uani 1 d . .
H24A H 1.0358(31) 0.7927(26) 0.6716(16) 0.036(9) Uiso 1 d . .
H24B H 0.9521(30) 0.8702(30) 0.6340(17) 0.043(10) Uiso 1 d . .
H24C H 0.9337(34) 0.7349(31) 0.6307(19) 0.055(11) Uiso 1 d . .
C31 C 0.6759(2) 0.9287(2) 0.52733(12) 0.0179(5) Uani 1 d . .
C32 C 0.6383(2) 0.8870(2) 0.46537(12) 0.0219(5) Uani 1 d . .
C33 C 0.7081(2) 0.9143(2) 0.40969(13) 0.0261(6) Uani 1 d . .
H33 H 0.6825(26) 0.8872(24) 0.3688(15) 0.027(8) Uiso 1 d . .
C34 C 0.8105(2) 0.9809(3) 0.41537(14) 0.0285(6) Uani 1 d . .
H34 H 0.8576(26) 0.9965(25) 0.3788(15) 0.029(8) Uiso 1 d . .
C35 C 0.8409(2) 1.0267(2) 0.47639(14) 0.0256(6) Uani 1 d . .
H35 H 0.9100(28) 1.0740(26) 0.4804(15) 0.033(8) Uiso 1 d . .
C36 C 0.7734(2) 1.0036(2) 0.53331(13) 0.0207(5) Uani 1 d . .
C37 C 0.8008(3) 1.0622(2) 0.59803(14) 0.0265(6) Uani 1 d . .
H37A H 0.8881(32) 1.0898(29) 0.5969(17) 0.050(10) Uiso 1 d . .
H37B H 0.7895(27) 1.0119(27) 0.6360(16) 0.036(9) Uiso 1 d . .
H37C H 0.7535(31) 1.1291(30) 0.6035(17) 0.047(10) Uiso 1 d . .
C38 C 0.5257(3) 0.8173(3) 0.4590(2) 0.0303(6) Uani 1 d . .
H38A H 0.4627(34) 0.8549(31) 0.4782(18) 0.052(11) Uiso 1 d . .
H38B H 0.5361(39) 0.7420(38) 0.4775(22) 0.076(14) Uiso 1 d . .
H38C H 0.5076(34) 0.8018(31) 0.4158(20) 0.057(11) Uiso 1 d . .

loop_
_atom_type_symbol
_atom_type_description
_atom_type_scat_dispersion_real
_atom_type_scat_dispersion_imag
_atom_type_scat_source
C C 0.0033 0.0016 'International Tables Vol C Tables 4.2.6.8 and 6.1.1.4'
H H 0.0000 0.0000 'International Tables Vol C Tables 4.2.6.8 and 6.1.1.4'
B B 0.0013 0.0007 'International Tables Vol C Tables 4.2.6.8 and 6.1.1.4'
W W -0.8490 6.8722 'International Tables Vol C Tables 4.2.6.8 and 6.1.1.4'
O O 0.0106 0.0060 'International Tables Vol C Tables 4.2.6.8 and 6.1.1.4'
N N 0.0061 0.0033 'International Tables Vol C Tables 4.2.6.8 and 6.1.1.4'

loop_
_geom_angle_atom_site_label_1
_geom_angle_atom_site_label_2
_geom_angle_atom_site_label_3
_geom_angle
_geom_angle_site_symmetry_1
_geom_angle_site_symmetry_3
_geom_angle_publ_flag
N1 W1 N2 101.25(9) . . ?
N1 W1 O1 104.30(9) . . ?
N2 W1 O1 102.99(8) . . ?
N1 W1 B5 94.19(10) . . ?
N2 W1 B5 148.99(9) . . ?
O1 W1 B5 98.94(9) . . ?
N1 W1 B4 90.90(10) . . ?
N2 W1 B4 108.55(10) . . ?
O1 W1 B4 141.43(8) . . ?
B5 W1 B4 43.92(10) . . ?
N1 W1 C1 130.82(9) . . ?
N2 W1 C1 127.31(9) . . ?
O1 W1 C1 74.72(8) . . ?
B5 W1 C1 40.17(9) . . ?
B4 W1 C1 68.70(9) . . ?
N1 W1 B3 126.38(10) . . ?
N2 W1 B3 78.02(9) . . ?
O1 W1 B3 128.44(8) . . ?
B5 W1 B3 71.18(10) . . ?
B4 W1 B3 42.77(10) . . ?
C1 W1 B3 65.85(9) . . ?
N1 W1 C2 158.08(9) . . ?
N2 W1 C2 91.48(9) . . ?
O1 W1 C2 89.89(7) . . ?
B5 W1 C2 66.75(9) . . ?
B4 W1 C2 67.99(9) . . ?
C1 W1 C2 36.93(8) . . ?
B3 W1 C2 39.02(8) . . ?
C31 O1 W1 128.03(14) . . ?
C11 N1 W1 168.8(2) . . ?
C21 N2 W1 137.3(2) . . ?
C21 N2 H2N 105.4(19) . . ?
W1 N2 H2N 114.9(19) . . ?
C2 C1 B5 112.4(2) . . ?
C2 C1 B9 112.9(2) . . ?
B5 C1 B9 63.7(2) . . ?
C2 C1 B10 63.0(2) . . ?
B5 C1 B10 116.1(2) . . ?
B9 C1 B10 62.7(2) . . ?
C2 C1 W1 73.08(12) . . ?
B5 C1 W1 67.36(12) . . ?
B9 C1 W1 128.8(2) . . ?
B10 C1 W1 133.7(2) . . ?
C2 C1 H1 116.7(17) . . ?
B5 C1 H1 121.6(17) . . ?
B9 C1 H1 118.8(16) . . ?
B10 C1 H1 113.1(17) . . ?
W1 C1 H1 98.7(16) . . ?
C1 C2 B3 112.0(2) . . ?
C1 C2 B6 111.1(2) . . ?
B3 C2 B6 63.8(2) . . ?
C1 C2 B10 62.5(2) . . ?
B3 C2 B10 115.3(2) . . ?
B6 C2 B10 61.3(2) . . ?
C1 C2 W1 69.98(12) . . ?
B3 C2 W1 69.66(12) . . ?
B6 C2 W1 129.8(2) . . ?
B10 C2 W1 130.3(2) . . ?
C1 C2 H2 115.7(18) . . ?
B3 C2 H2 125.3(18) . . ?
B6 C2 H2 118.1(19) . . ?
B10 C2 H2 109.4(18) . . ?
W1 C2 H2 103.4(19) . . ?
C2 B3 B7 104.4(2) . . ?
C2 B3 B4 105.4(2) . . ?
B7 B3 B4 61.0(2) . . ?
C2 B3 B6 59.24(15) . . ?
B7 B3 B6 59.2(2) . . ?
B4 B3 B6 109.0(2) . . ?
C2 B3 W1 71.32(13) . . ?
B7 B3 W1 123.2(2) . . ?
B4 B3 W1 65.94(13) . . ?
B6 B3 W1 127.2(2) . . ?
C2 B3 H3 119.5(15) . . ?
B7 B3 H3 119.9(15) . . ?
B4 B3 H3 130.9(15) . . ?
B6 B3 H3 110.4(15) . . ?
W1 B3 H3 109.2(16) . . ?
B3 B4 B5 105.2(2) . . ?
B3 B4 B8 106.2(2) . . ?
B5 B4 B8 59.4(2) . . ?
B3 B4 B7 58.8(2) . . ?
B5 B4 B7 105.7(2) . . ?
B8 B4 B7 59.5(2) . . ?
B3 B4 W1 71.29(13) . . ?
B5 B4 W1 67.77(13) . . ?
B8 B4 W1 124.4(2) . . ?
B7 B4 W1 126.2(2) . . ?
B3 B4 H4 124.4(15) . . ?
B5 B4 H4 126.2(15) . . ?
B8 B4 H4 116.6(15) . . ?
B7 B4 H4 116.3(15) . . ?
W1 B4 H4 107.4(15) . . ?
C1 B5 B9 58.8(2) . . ?
C1 B5 B8 104.4(2) . . ?
B9 B5 B8 60.3(2) . . ?
C1 B5 B4 105.0(2) . . ?
B9 B5 B4 109.2(2) . . ?
B8 B5 B4 60.3(2) . . ?
C1 B5 W1 72.47(13) . . ?
B9 B5 W1 129.0(2) . . ?
B8 B5 W1 125.8(2) . . ?
B4 B5 W1 68.31(12) . . ?
C1 B5 H5 119.7(14) . . ?
B9 B5 H5 113.6(14) . . ?
B8 B5 H5 122.8(14) . . ?
B4 B5 H5 129.3(14) . . ?
W1 B5 H5 102.2(14) . . ?
C2 B6 B7 102.8(2) . . ?
C2 B6 B10 59.7(2) . . ?
B7 B6 B10 108.8(2) . . ?
C2 B6 B11 104.5(2) . . ?
B7 B6 B11 60.8(2) . . ?
B10 B6 B11 60.2(2) . . ?
C2 B6 B3 56.93(14) . . ?
B7 B6 B3 59.5(2) . . ?
B10 B6 B3 108.1(2) . . ?
B11 B6 B3 108.2(2) . . ?
C2 B6 H6 117.1(15) . . ?
B7 B6 H6 128.4(14) . . ?
B10 B6 H6 118.9(14) . . ?
B11 B6 H6 129.7(14) . . ?
B3 B6 H6 117.5(14) . . ?
B6 B7 B3 61.3(2) . . ?
B6 B7 B8 108.3(2) . . ?
B3 B7 B8 107.7(2) . . ?
B6 B7 B11 60.1(2) . . ?
B3 B7 B11 109.1(2) . . ?
B8 B7 B11 60.2(2) . . ?
B6 B7 B4 110.0(2) . . ?
B3 B7 B4 60.2(2) . . ?
B8 B7 B4 60.1(2) . . ?
B11 B7 B4 109.4(2) . . ?
B6 B7 H7 121.6(15) . . ?
B3 B7 H7 121.7(15) . . ?
B8 B7 H7 121.3(15) . . ?
B11 B7 H7 121.3(15) . . ?
B4 B7 H7 120.0(15) . . ?
B5 B8 B7 107.1(2) . . ?
B5 B8 B9 59.8(2) . . ?
B7 B8 B9 107.0(2) . . ?
B5 B8 B11 107.8(2) . . ?
B7 B8 B11 59.9(2) . . ?
B9 B8 B11 59.6(2) . . ?
B5 B8 B4 60.3(2) . . ?
B7 B8 B4 60.4(2) . . ?
B9 B8 B4 108.8(2) . . ?
B11 B8 B4 109.5(2) . . ?
B5 B8 H8 122.4(15) . . ?
B7 B8 H8 122.1(15) . . ?
B9 B8 H8 122.4(15) . . ?
B11 B8 H8 121.4(15) . . ?
B4 B8 H8 120.3(15) . . ?
C1 B9 B5 57.6(2) . . ?
C1 B9 B10 59.4(2) . . ?
B5 B9 B10 108.3(2) . . ?
C1 B9 B11 104.3(2) . . ?
B5 B9 B11 108.4(2) . . ?
B10 B9 B11 59.7(2) . . ?
C1 B9 B8 103.2(2) . . ?
B5 B9 B8 59.9(2) . . ?
B10 B9 B8 108.0(2) . . ?
B11 B9 B8 60.4(2) . . ?
C1 B9 H9 121.9(16) . . ?
B5 B9 H9 119.4(17) . . ?
B10 B9 H9 120.6(16) . . ?
B11 B9 H9 125.7(17) . . ?
B8 B9 H9 125.2(16) . . ?
C1 B10 C2 54.53(14) . . ?
C1 B10 B6 102.8(2) . . ?
C2 B10 B6 58.95(15) . . ?
C1 B10 B11 103.4(2) . . ?
C2 B10 B11 104.1(2) . . ?
B6 B10 B11 60.4(2) . . ?
C1 B10 B9 57.9(2) . . ?
C2 B10 B9 102.2(2) . . ?
B6 B10 B9 107.9(2) . . ?
B11 B10 B9 60.1(2) . . ?
C1 B10 H10 120.8(14) . . ?
C2 B10 H10 118.5(14) . . ?
B6 B10 H10 122.3(14) . . ?
B11 B10 H10 130.6(14) . . ?
B9 B10 H10 126.3(14) . . ?
B10 B11 B6 59.4(2) . . ?
B10 B11 B9 60.1(2) . . ?
B6 B11 B9 107.1(2) . . ?
B10 B11 B7 106.8(2) . . ?
B6 B11 B7 59.1(2) . . ?
B9 B11 B7 107.2(2) . . ?
B10 B11 B8 108.0(2) . . ?
B6 B11 B8 107.2(2) . . ?
B9 B11 B8 60.0(2) . . ?
B7 B11 B8 59.8(2) . . ?
B10 B11 H11 116.9(16) . . ?
B6 B11 H11 123.1(16) . . ?
B9 B11 H11 118.2(16) . . ?
B7 B11 H11 127.9(16) . . ?
B8 B11 H11 124.3(16) . . ?
N1 C11 C12 108.1(2) . . ?
N1 C11 C13 109.1(2) . . ?
C12 C11 C13 111.5(3) . . ?
N1 C11 C14 108.1(2) . . ?
C12 C11 C14 111.1(3) . . ?
C13 C11 C14 108.9(3) . . ?
C11 C12 H12A 111.9(22) . . ?
C11 C12 H12B 110.7(21) . . ?
H12A C12 H12B 104.4(29) . . ?
C11 C12 H12C 111.0(23) . . ?
H12A C12 H12C 111.5(31) . . ?
H12B C12 H12C 107.1(31) . . ?
C11 C13 H13A 107.9(20) . . ?
C11 C13 H13B 111.2(20) . . ?
H13A C13 H13B 108.2(28) . . ?
C11 C13 H13C 110.3(21) . . ?
H13A C13 H13C 109.7(29) . . ?
H13B C13 H13C 109.6(29) . . ?
C11 C14 H14A 111.6(19) . . ?
C11 C14 H14B 108.9(19) . . ?
H14A C14 H14B 103.7(26) . . ?
C11 C14 H14C 114.1(23) . . ?
H14A C14 H14C 108.7(29) . . ?
H14B C14 H14C 109.3(29) . . ?
N2 C21 C24 110.3(2) . . ?
N2 C21 C23 108.2(2) . . ?
C24 C21 C23 111.3(3) . . ?
N2 C21 C22 107.5(2) . . ?
C24 C21 C22 109.3(2) . . ?
C23 C21 C22 110.1(3) . . ?
C21 C22 H22A 110.8(20) . . ?
C21 C22 H22B 109.0(21) . . ?
H22A C22 H22B 104.8(27) . . ?
C21 C22 H22C 110.9(22) . . ?
H22A C22 H22C 112.6(30) . . ?
H22B C22 H22C 108.5(29) . . ?
C21 C23 H23A 109.9(21) . . ?
C21 C23 H23B 112.2(23) . . ?
H23A C23 H23B 109.4(30) . . ?
C21 C23 H23C 111.0(20) . . ?
H23A C23 H23C 108.8(28) . . ?
H23B C23 H23C 105.4(29) . . ?
C21 C24 H24A 105.1(21) . . ?
C21 C24 H24B 108.5(21) . . ?
H24A C24 H24B 109.2(28) . . ?
C21 C24 H24C 110.9(22) . . ?
H24A C24 H24C 110.0(29) . . ?
H24B C24 H24C 112.7(30) . . ?
O1 C31 C32 118.2(2) . . ?
O1 C31 C36 119.9(2) . . ?
C32 C31 C36 121.8(2) . . ?
C33 C32 C31 117.7(2) . . ?
C33 C32 C38 121.2(2) . . ?
C31 C32 C38 121.1(2) . . ?
C34 C33 C32 121.2(3) . . ?
C34 C33 H33 121.4(18) . . ?
C32 C33 H33 117.4(18) . . ?
C35 C34 C33 119.7(3) . . ?
C35 C34 H34 119.5(19) . . ?
C33 C34 H34 120.8(18) . . ?
C34 C35 C36 121.4(2) . . ?
C34 C35 H35 120.1(19) . . ?
C36 C35 H35 118.5(19) . . ?
C35 C36 C31 117.8(2) . . ?
C35 C36 C37 120.7(2) . . ?
C31 C36 C37 121.4(2) . . ?
C36 C37 H37A 108.6(20) . . ?
C36 C37 H37B 111.4(19) . . ?
H37A C37 H37B 109.6(26) . . ?
C36 C37 H37C 111.9(20) . . ?
H37A C37 H37C 104.7(28) . . ?
H37B C37 H37C 110.3(27) . . ?
C32 C38 H38A 109.2(23) . . ?
C32 C38 H38B 112.0(26) . . ?
H38A C38 H38B 112.0(34) . . ?
C32 C38 H38C 112.1(24) . . ?
H38A C38 H38C 109.5(32) . . ?
H38B C38 H38C 101.9(33) . . ?

loop_
_geom_bond_atom_site_label_1
_geom_bond_atom_site_label_2
_geom_bond_distance
_geom_bond_site_symmetry_2
_geom_bond_publ_flag
W1 N1 1.720(2) . ?
W1 N2 1.926(2) . ?
W1 O1 1.934(2) . ?
W1 B5 2.392(3) . ?
W1 B4 2.401(3) . ?
W1 C1 2.471(2) . ?
W1 B3 2.491(3) . ?
W1 C2 2.516(2) . ?
O1 C31 1.387(3) . ?
N1 C11 1.481(3) . ?
N2 C21 1.497(3) . ?
N2 H2N 0.86(3) . ?
C1 C2 1.580(3) . ?
C1 B5 1.672(4) . ?
C1 B9 1.693(4) . ?
C1 B10 1.722(4) . ?
C1 H1 0.94(3) . ?
C2 B3 1.672(4) . ?
C2 B6 1.715(4) . ?
C2 B10 1.728(4) . ?
C2 H2 0.93(3) . ?
B3 B7 1.760(4) . ?
B3 B4 1.786(4) . ?
B3 B6 1.791(4) . ?
B3 H3 1.09(3) . ?
B4 B5 1.792(4) . ?
B4 B8 1.794(4) . ?
B4 B7 1.799(4) . ?
B4 H4 1.06(3) . ?
B5 B9 1.775(4) . ?
B5 B8 1.776(4) . ?
B5 H5 1.06(3) . ?
B6 B7 1.755(4) . ?
B6 B10 1.757(4) . ?
B6 B11 1.773(4) . ?
B6 H6 1.07(3) . ?
B7 B8 1.783(4) . ?
B7 B11 1.785(4) . ?
B7 H7 1.09(3) . ?
B8 B9 1.783(5) . ?
B8 B11 1.790(4) . ?
B8 H8 1.10(3) . ?
B9 B10 1.777(5) . ?
B9 B11 1.777(4) . ?
B9 H9 1.09(3) . ?
B10 B11 1.770(4) . ?
B10 H10 1.08(3) . ?
B11 H11 1.09(3) . ?
C11 C12 1.518(5) . ?
C11 C13 1.527(4) . ?
C11 C14 1.534(4) . ?
C12 H12A 1.01(4) . ?
C12 H12B 0.95(4) . ?
C12 H12C 0.97(4) . ?
C13 H13A 0.96(4) . ?
C13 H13B 0.96(3) . ?
C13 H13C 0.93(4) . ?
C14 H14A 0.97(3) . ?
C14 H14B 0.99(3) . ?
C14 H14C 0.98(4) . ?
C21 C24 1.513(4) . ?
C21 C23 1.526(4) . ?
C21 C22 1.529(4) . ?
C22 H22A 0.97(3) . ?
C22 H22B 0.96(4) . ?
C22 H22C 0.98(4) . ?
C23 H23A 0.96(4) . ?
C23 H23B 0.91(4) . ?
C23 H23C 1.00(4) . ?
C24 H24A 0.90(3) . ?
C24 H24B 0.95(4) . ?
C24 H24C 1.00(4) . ?
C31 C32 1.402(3) . ?
C31 C36 1.402(3) . ?
C32 C33 1.396(4) . ?
C32 C38 1.499(4) . ?
C33 C34 1.385(4) . ?
C33 H33 0.93(3) . ?
C34 C35 1.381(4) . ?
C34 H34 0.92(3) . ?
C35 C36 1.391(4) . ?
C35 H35 0.95(3) . ?
C36 C37 1.504(4) . ?
C37 H37A 1.02(4) . ?
C37 H37B 0.98(3) . ?
C37 H37C 0.96(4) . ?
C38 H38A 0.91(4) . ?
C38 H38B 0.97(5) . ?
C38 H38C 0.91(4) . ?
